data_7063982
loop_
_publ_author_name
'Sharma, Sahil'
'Rohilla, Jyoti'
'Thakur, Sahil'
'Singh, Raghubir'
'Kaur, Varinder'

_publ_section_title
;
 Silver anchored Cu--Na and Co--Na atrane MOFs as photocatalysts for the
 visible-light-driven degradation and decolourization of a
 hydroxyanthraquinone dye
;
_journal_issue 37
_journal_name_full 'New Journal of Chemistry'
_journal_page_first 16213
_journal_page_last 16225
_journal_paper_doi 10.1039/D5NJ02361K
_journal_volume 49
_journal_year 2025
_chemical_absolute_configuration Inappplicable
_chemical_formula_moiety 'C6 H8 Co N Na O7'
_chemical_formula_sum 'C6 H8 Co N Na O7'
_chemical_formula_weight 288.05
_space_group_crystal_system orthorhombic
_space_group_IT_number 19
_space_group_name_Hall 'P 2ac 2ab'
_space_group_name_H-M_alt 'P 21 21 21'
_atom_sites_solution_hydrogens mixed
_atom_sites_solution_primary dual
_audit_creation_date 2025-01-07
_audit_creation_method
;
Olex2 1.5
(compiled 2024.02.16 svn.r378c4104 for OlexSys, GUI svn.r6928)
;
_audit_update_record
;
2025-05-05 deposited with the CCDC.	2025-08-13 downloaded from the CCDC.
;
_cell_angle_alpha 90
_cell_angle_beta 90
_cell_angle_gamma 90
_cell_formula_units_Z 4
_cell_length_a 7.9499(4)
_cell_length_b 9.7468(4)
_cell_length_c 12.2008(5)
_cell_measurement_reflns_used 3211
_cell_measurement_temperature 293(2)
_cell_measurement_theta_max 26.2600
_cell_measurement_theta_min 3.6910
_cell_volume 945.39(7)
_computing_cell_refinement 'CrysAlisPro 1.171.42.90a (Rigaku OD, 2023)'
_computing_data_collection 'CrysAlisPro 1.171.42.90a (Rigaku OD, 2023)'
_computing_data_reduction 'CrysAlisPro 1.171.42.90a (Rigaku OD, 2023)'
_computing_molecular_graphics 'Olex2 1.5 (Dolomanov et al., 2009)'
_computing_publication_material 'Olex2 1.5 (Dolomanov et al., 2009)'
_computing_structure_refinement 'SHELXL 2018/3 (Sheldrick, 2015)'
_computing_structure_solution 'SHELXT 2018/2 (Sheldrick, 2018)'
_diffrn_ambient_temperature 293(2)
_diffrn_detector 'Hybrid Pixel Array Detector'
_diffrn_detector_area_resol_mean 10.0000
_diffrn_detector_type HyPix3000
_diffrn_measured_fraction_theta_full 0.985
_diffrn_measured_fraction_theta_max 0.941
_diffrn_measurement_details
;
List of Runs (angles in degrees, time in seconds):

  # Type    Start    End  Width  t~exp~   \w     \q     \k     \f   Frames
#--------------------------------------------------------------------------
  1  \w     26.00  51.00   0.50   13.26    --   -9.32  69.00-155.00   50
  2  \w     -7.00  18.00   0.50   13.26    --   -9.32  69.00-155.00   50
  3  \w     12.00  39.00   0.50   13.26    --    9.60  69.00-155.00   54
  4  \w    -31.00  -6.00   0.50   13.26    --    9.60 -69.00  71.00   50
  5  \w    -32.00   2.00   0.50   13.26    --   -9.32 -77.00 -30.00   68
  6  \w    -55.00  -9.00   0.50   13.26    --   -9.32 125.00   0.00   92
  7  \w    -45.00 -19.00   0.50   13.26    --   -9.32 -69.00  71.00   52
  8  \w     23.00  53.00   0.50   13.26    --   -9.32  38.00 120.00   60
  9  \w    -23.00  55.00   0.50   13.26    --   -9.32  38.00   0.00  156
 10  \w    -41.00  21.50   0.50   13.26    --    9.60 -77.00-150.00  125
;
_diffrn_measurement_device 'four-circle diffractometer'
_diffrn_measurement_device_type 'SuperNova, Single source at offset/far, HyPix3000'
_diffrn_measurement_method '\w scans'
_diffrn_orient_matrix_type 'CrysAlisPro convention (1999,Acta A55,543-557)'
_diffrn_orient_matrix_UB_11 -0.0215791000
_diffrn_orient_matrix_UB_12 -0.0434783000
_diffrn_orient_matrix_UB_13 -0.0444825000
_diffrn_orient_matrix_UB_21 0.0574407000
_diffrn_orient_matrix_UB_22 0.0357565000
_diffrn_orient_matrix_UB_23 -0.0340723000
_diffrn_orient_matrix_UB_31 0.0647982000
_diffrn_orient_matrix_UB_32 -0.0461158000
_diffrn_orient_matrix_UB_33 0.0154539000
_diffrn_radiation_monochromator mirror
_diffrn_radiation_probe x-ray
_diffrn_radiation_type 'Mo K\a'
_diffrn_radiation_wavelength 0.71073
_diffrn_reflns_av_R_equivalents 0.0488
_diffrn_reflns_av_unetI/netI 0.0617
_diffrn_reflns_Laue_measured_fraction_full 0.985
_diffrn_reflns_Laue_measured_fraction_max 0.941
_diffrn_reflns_limit_h_max 9
_diffrn_reflns_limit_h_min -9
_diffrn_reflns_limit_k_max 11
_diffrn_reflns_limit_k_min -12
_diffrn_reflns_limit_l_max 15
_diffrn_reflns_limit_l_min -13
_diffrn_reflns_number 6031
_diffrn_reflns_point_group_measured_fraction_full 0.961
_diffrn_reflns_point_group_measured_fraction_max 0.897
_diffrn_reflns_theta_full 25.242
_diffrn_reflns_theta_max 26.997
_diffrn_reflns_theta_min 3.307
_diffrn_source 'micro-focus sealed X-ray tube'
_diffrn_source_type 'SuperNova (Mo) X-ray Source'
_exptl_absorpt_coefficient_mu 1.882
_exptl_absorpt_correction_T_max 1.00000
_exptl_absorpt_correction_T_min 0.72440
_exptl_absorpt_correction_type multi-scan
_exptl_absorpt_process_details
;
CrysAlisPro 1.171.42.90a (Rigaku Oxford Diffraction, 2023)
Empirical absorption correction using spherical harmonics,
implemented in SCALE3 ABSPACK scaling algorithm.
;
_exptl_crystal_colour 'clear bluish violet'
_exptl_crystal_colour_lustre clear
_exptl_crystal_colour_modifier bluish
_exptl_crystal_colour_primary violet
_exptl_crystal_density_diffrn 2.024
_exptl_crystal_description hexagonal
_exptl_crystal_F_000 580
_exptl_crystal_size_max 0.5
_exptl_crystal_size_mid 0.5
_exptl_crystal_size_min 0.2
_refine_diff_density_max 0.887
_refine_diff_density_min -0.888
_refine_diff_density_rms 0.127
_refine_ls_abs_structure_details
;
 Flack x determined using 537 quotients [(I+)-(I-)]/[(I+)+(I-)]
 (Parsons, Flack and Wagner, Acta Cryst. B69 (2013) 249-259).
;
_refine_ls_abs_structure_Flack -0.007(18)
_refine_ls_extinction_method none
_refine_ls_goodness_of_fit_ref 1.049
_refine_ls_hydrogen_treatment constr
_refine_ls_matrix_type full
_refine_ls_number_parameters 146
_refine_ls_number_reflns 1859
_refine_ls_number_restraints 1
_refine_ls_restrained_S_all 1.144
_refine_ls_R_factor_all 0.0615
_refine_ls_R_factor_gt 0.0501
_refine_ls_shift/su_max 0.000
_refine_ls_shift/su_mean 0.000
_refine_ls_structure_factor_coef Fsqd
_refine_ls_weighting_details 'w=1/[\s^2^(Fo^2^)+(0.0779P)^2^+0.0550P] where P=(Fo^2^+2Fc^2^)/3'
_refine_ls_weighting_scheme calc
_refine_ls_wR_factor_gt 0.1211
_refine_ls_wR_factor_ref 0.1282
_reflns_Friedel_coverage 0.626
_reflns_Friedel_fraction_full 0.925
_reflns_Friedel_fraction_max 0.835
_reflns_number_gt 1595
_reflns_number_total 1859
_reflns_threshold_expression 'I > 2\s(I)'
_cod_data_source_file d5nj02361k2.cif
_cod_data_source_block nk1-ntaco_auto
_cod_depositor_comments 'Adding full bibliography for 7063981--7063982.cif.'
_cod_database_code 7063982
_shelx_shelxl_version_number 2018/3
_chemical_oxdiff_formula 'C H N O Co'
_shelx_space_group_comment
;
The symmetry employed for this shelxl refinement is uniquely defined
by the following loop, which should always be used as a source of
symmetry information in preference to the above space-group names.
They are only intended as comments.
;
_shelx_estimated_absorpt_t_max 0.705
_shelx_estimated_absorpt_t_min 0.453
_olex2_refinement_description
;
1. Fixed Uiso
 At 1.2 times of:
  All C(H,H) groups
 At 1.5 times of:
  All O(H,H) groups
2. Restrained distances
 Na1-H7B
 3 with sigma of 0.005
3.a Rotating group:
 O7(H7A,H7B)
3.b Secondary CH2 refined with riding coordinates:
 C2(H2A,H2B), C3(H3A,H3B), C6(H6A,H6B)
;
_olex2_submission_special_instructions 'No special instructions were received'
_oxdiff_exptl_absorpt_empirical_details
;
Empirical correction (ABSPACK) includes:
- Absorption correction using spherical harmonics
- Frame scaling
;
_oxdiff_exptl_absorpt_empirical_full_max 1.523
_oxdiff_exptl_absorpt_empirical_full_min 0.748

loop_
_space_group_symop_operation_xyz
'x, y, z'
'-x+1/2, -y, z+1/2'
'-x, y+1/2, -z+1/2'
'x+1/2, -y+1/2, -z'

loop_
_atom_site_label
_atom_site_type_symbol
_atom_site_fract_x
_atom_site_fract_y
_atom_site_fract_z
_atom_site_U_iso_or_equiv
_atom_site_adp_type
_atom_site_occupancy
_atom_site_site_symmetry_order
_atom_site_calc_flag
_atom_site_refinement_flags_posn
_atom_site_refinement_flags_adp
_atom_site_refinement_flags_occupancy
_atom_site_disorder_assembly
_atom_site_disorder_group
Co1 Co 0.91619(13) 0.32038(10) 0.32356(8) 0.0200(3) Uani 1 1 d . . . . .
Na1 Na 0.2038(4) 0.4443(3) 0.1419(2) 0.0273(8) Uani 1 1 d D . . . .
O1 O 0.9868(7) 0.5207(5) 0.2679(4) 0.0227(12) Uani 1 1 d . . . . .
O2 O 0.7983(7) 0.1748(5) 0.4262(4) 0.0257(12) Uani 1 1 d . . . . .
O4 O 0.9196(7) 0.7402(5) 0.2873(4) 0.0249(12) Uani 1 1 d . . . . .
O5 O 0.6158(7) 0.1506(5) 0.5608(4) 0.0270(14) Uani 1 1 d . . . . .
N1 N 0.7368(8) 0.4444(6) 0.4085(5) 0.0202(14) Uani 1 1 d . . . . .
O3 O 0.7286(7) 0.3075(7) 0.2092(4) 0.0351(15) Uani 1 1 d . . . . .
O7 O 0.2289(8) 0.3846(6) -0.0466(4) 0.0385(16) Uani 1 1 d . . . . .
H7A H 0.190880 0.296206 -0.063235 0.058 Uiso 1 1 d R U . . .
H7B H 0.339899 0.379245 -0.072894 0.058 Uiso 1 1 d DR U . . .
C4 C 0.7039(11) 0.2225(8) 0.5002(7) 0.0242(18) Uani 1 1 d . . . . .
C2 C 0.8088(10) 0.5820(8) 0.4161(6) 0.0252(18) Uani 1 1 d . . . . .
H2A H 0.879448 0.587688 0.480721 0.030 Uiso 1 1 calc R U . . .
H2B H 0.718756 0.648442 0.423960 0.030 Uiso 1 1 calc R U . . .
C3 C 0.7080(11) 0.3771(8) 0.5144(6) 0.0240(18) Uani 1 1 d . . . . .
H3A H 0.602014 0.408105 0.545061 0.029 Uiso 1 1 calc R U . . .
H3B H 0.797051 0.401814 0.565063 0.029 Uiso 1 1 calc R U . . .
C1 C 0.9122(10) 0.6168(7) 0.3156(6) 0.0205(15) Uani 1 1 d . . . . .
O6 O 0.4732(8) 0.3807(9) 0.1695(6) 0.065(2) Uani 1 1 d . . . . .
C6 C 0.5821(10) 0.4427(9) 0.3395(6) 0.0323(19) Uani 1 1 d . . . . .
H6A H 0.548450 0.536967 0.326444 0.039 Uiso 1 1 calc R U . . .
H6B H 0.493010 0.399351 0.381263 0.039 Uiso 1 1 calc R U . . .
C5 C 0.5941(12) 0.3710(9) 0.2298(6) 0.0313(19) Uani 1 1 d . . . . .

loop_
_atom_site_aniso_label
_atom_site_aniso_U_11
_atom_site_aniso_U_22
_atom_site_aniso_U_33
_atom_site_aniso_U_23
_atom_site_aniso_U_13
_atom_site_aniso_U_12
Co1 0.0217(6) 0.0147(5) 0.0235(5) -0.0005(4) 0.0016(4) 0.0007(4)
Na1 0.0258(18) 0.0187(16) 0.0374(18) 0.0011(13) 0.0018(13) 0.0023(14)
O1 0.024(3) 0.016(3) 0.029(3) 0.003(2) 0.009(2) 0.005(2)
O2 0.032(3) 0.010(2) 0.036(3) 0.004(3) 0.014(2) 0.002(3)
O4 0.024(3) 0.013(3) 0.037(3) 0.005(2) 0.009(3) -0.003(2)
O5 0.028(3) 0.018(3) 0.036(3) 0.004(2) 0.012(2) -0.002(2)
N1 0.020(4) 0.012(3) 0.029(3) -0.005(3) 0.001(3) -0.002(3)
O3 0.020(3) 0.049(4) 0.037(3) -0.020(3) -0.004(2) 0.014(3)
O7 0.053(4) 0.027(3) 0.036(3) 0.002(3) 0.005(3) -0.003(3)
C4 0.032(5) 0.014(4) 0.027(4) 0.002(3) 0.000(4) -0.002(3)
C2 0.027(5) 0.016(4) 0.033(4) -0.002(3) 0.003(3) -0.001(3)
C3 0.035(5) 0.018(4) 0.018(4) -0.004(3) 0.008(3) -0.001(4)
C1 0.020(4) 0.014(3) 0.027(3) 0.007(3) 0.000(4) 0.003(3)
O6 0.034(4) 0.101(6) 0.059(4) -0.033(5) -0.019(4) 0.020(4)
C6 0.021(4) 0.036(5) 0.040(4) -0.002(4) 0.008(4) 0.002(4)
C5 0.030(5) 0.033(4) 0.032(4) -0.002(4) -0.008(4) -0.004(4)

loop_
_atom_type_symbol
_atom_type_description
_atom_type_scat_dispersion_real
_atom_type_scat_dispersion_imag
_atom_type_scat_source
C C 0.0033 0.0016 'International Tables Vol C Tables 4.2.6.8 and 6.1.1.4'
H H 0.0000 0.0000 'International Tables Vol C Tables 4.2.6.8 and 6.1.1.4'
Co Co 0.3494 0.9721 'International Tables Vol C Tables 4.2.6.8 and 6.1.1.4'
N N 0.0061 0.0033 'International Tables Vol C Tables 4.2.6.8 and 6.1.1.4'
Na Na 0.0362 0.0249 'International Tables Vol C Tables 4.2.6.8 and 6.1.1.4'
O O 0.0106 0.0060 'International Tables Vol C Tables 4.2.6.8 and 6.1.1.4'

loop_
_geom_angle_atom_site_label_1
_geom_angle_atom_site_label_2
_geom_angle_atom_site_label_3
_geom_angle
_geom_angle_site_symmetry_1
_geom_angle_site_symmetry_3
_geom_angle_publ_flag
O1 Co1 Na1 45.12(14) . 1_655 ?
O2 Co1 Na1 157.23(15) . 1_655 ?
O2 Co1 O1 156.5(2) . . ?
O2 Co1 O5 91.5(2) . 4_556 ?
O2 Co1 N1 78.2(2) . . ?
O4 Co1 Na1 43.38(15) 3_745 1_655 ?
O4 Co1 O1 88.34(19) 3_745 . ?
O4 Co1 O2 114.87(19) 3_745 . ?
O4 Co1 O5 90.8(2) 3_745 4_556 ?
O4 Co1 N1 165.3(2) 3_745 . ?
O4 Co1 O3 89.5(2) 3_745 . ?
O5 Co1 Na1 83.37(15) 4_556 1_655 ?
O5 Co1 O1 83.9(2) 4_556 . ?
N1 Co1 Na1 124.27(18) . 1_655 ?
N1 Co1 O1 79.2(2) . . ?
N1 Co1 O5 95.7(2) . 4_556 ?
O3 Co1 Na1 93.86(18) . 1_655 ?
O3 Co1 O1 91.8(2) . . ?
O3 Co1 O2 92.3(2) . . ?
O3 Co1 O5 175.7(2) . 4_556 ?
O3 Co1 N1 83.1(2) . . ?
O1 Na1 Co1 38.71(13) 1_455 1_455 ?
O2 Na1 Co1 123.62(16) 3_655 1_455 ?
O2 Na1 O1 85.82(19) 3_655 1_455 ?
O4 Na1 Co1 36.00(13) 3_645 1_455 ?
O4 Na1 O1 74.57(18) 3_645 1_455 ?
O4 Na1 O2 155.1(2) 3_645 3_655 ?
O4 Na1 O7 100.4(2) 3_645 . ?
O7 Na1 Co1 126.74(19) . 1_455 ?
O7 Na1 O1 138.2(2) . 1_455 ?
O7 Na1 O2 83.9(2) . 3_655 ?
O6 Na1 Co1 116.3(2) . 1_455 ?
O6 Na1 O1 131.7(3) . 1_455 ?
O6 Na1 O2 108.4(3) . 3_655 ?
O6 Na1 O4 96.2(3) . 3_645 ?
O6 Na1 O7 89.9(3) . . ?
Co1 O1 Na1 96.2(2) . 1_655 ?
C1 O1 Co1 114.2(5) . . ?
C1 O1 Na1 149.3(5) . 1_655 ?
Co1 O2 Na1 115.3(2) . 3_645 ?
C4 O2 Co1 116.1(5) . . ?
C4 O2 Na1 126.1(5) . 3_645 ?
Co1 O4 Na1 100.6(2) 3_755 3_655 ?
C1 O4 Co1 125.6(5) . 3_755 ?
C1 O4 Na1 133.1(5) . 3_655 ?
C4 O5 Co1 137.6(5) . 4_456 ?
C2 N1 Co1 106.8(5) . . ?
C2 N1 C3 114.6(6) . . ?
C2 N1 C6 111.6(6) . . ?
C3 N1 Co1 106.2(5) . . ?
C3 N1 C6 111.3(6) . . ?
C6 N1 Co1 105.7(4) . . ?
C5 O3 Co1 116.9(5) . . ?
Na1 O7 H7A 114.1 . . ?
Na1 O7 H7B 114.9 . . ?
H7A O7 H7B 100.2 . . ?
O2 C4 C3 115.8(7) . . ?
O5 C4 O2 123.7(7) . . ?
O5 C4 C3 120.4(7) . . ?
N1 C2 H2A 109.3 . . ?
N1 C2 H2B 109.3 . . ?
N1 C2 C1 111.5(6) . . ?
H2A C2 H2B 108.0 . . ?
C1 C2 H2A 109.3 . . ?
C1 C2 H2B 109.3 . . ?
N1 C3 C4 110.3(6) . . ?
N1 C3 H3A 109.6 . . ?
N1 C3 H3B 109.6 . . ?
C4 C3 H3A 109.6 . . ?
C4 C3 H3B 109.6 . . ?
H3A C3 H3B 108.1 . . ?
O1 C1 C2 117.7(6) . . ?
O4 C1 O1 124.6(7) . . ?
O4 C1 C2 117.6(7) . . ?
C5 O6 Na1 149.8(6) . . ?
N1 C6 H6A 108.1 . . ?
N1 C6 H6B 108.1 . . ?
N1 C6 C5 116.9(7) . . ?
H6A C6 H6B 107.3 . . ?
C5 C6 H6A 108.1 . . ?
C5 C6 H6B 108.1 . . ?
O3 C5 C6 117.2(7) . . ?
O6 C5 O3 126.1(8) . . ?
O6 C5 C6 116.7(8) . . ?

loop_
_geom_bond_atom_site_label_1
_geom_bond_atom_site_label_2
_geom_bond_distance
_geom_bond_site_symmetry_2
_geom_bond_publ_flag
Co1 Na1 3.405(3) 1_655 ?
Co1 O1 2.142(5) . ?
Co1 O2 2.112(5) . ?
Co1 O4 2.036(5) 3_745 ?
Co1 O5 2.142(5) 4_556 ?
Co1 N1 2.137(6) . ?
Co1 O3 2.046(6) . ?
Na1 O1 2.427(6) 1_455 ?
Na1 O2 2.396(6) 3_655 ?
Na1 O4 2.380(6) 3_645 ?
Na1 O7 2.381(5) . ?
Na1 O6 2.254(7) . ?
O1 C1 1.253(9) . ?
O2 C4 1.262(10) . ?
O4 C1 1.252(8) . ?
O5 C4 1.237(9) . ?
N1 C2 1.461(9) . ?
N1 C3 1.467(10) . ?
N1 C6 1.491(10) . ?
O3 C5 1.261(10) . ?
O7 H7A 0.9351 . ?
O7 H7B 0.9408 . ?
C4 C3 1.517(11) . ?
C2 H2A 0.9700 . ?
C2 H2B 0.9700 . ?
C2 C1 1.515(10) . ?
C3 H3A 0.9700 . ?
C3 H3B 0.9700 . ?
O6 C5 1.214(10) . ?
C6 H6A 0.9700 . ?
C6 H6B 0.9700 . ?
C6 C5 1.512(11) . ?

loop_
_geom_torsion_atom_site_label_1
_geom_torsion_atom_site_label_2
_geom_torsion_atom_site_label_3
_geom_torsion_atom_site_label_4
_geom_torsion
_geom_torsion_site_symmetry_1
_geom_torsion_site_symmetry_2
_geom_torsion_site_symmetry_3
_geom_torsion_site_symmetry_4
_geom_torsion_publ_flag
Co1 O1 C1 O4 -171.2(7) . . . . ?
Co1 O1 C1 C2 10.2(9) . . . . ?
Co1 O2 C4 O5 173.9(6) . . . . ?
Co1 O2 C4 C3 -8.1(9) . . . . ?
Co1 O4 C1 O1 -11.6(12) 3_755 . . . ?
Co1 O4 C1 C2 167.0(5) 3_755 . . . ?
Co1 O5 C4 O2 -168.6(6) 4_456 . . . ?
Co1 O5 C4 C3 13.5(12) 4_456 . . . ?
Co1 N1 C2 C1 34.5(7) . . . . ?
Co1 N1 C3 C4 -39.1(8) . . . . ?
Co1 N1 C6 C5 -5.3(8) . . . . ?
Co1 O3 C5 O6 176.1(8) . . . . ?
Co1 O3 C5 C6 -3.5(10) . . . . ?
Na1 O1 C1 O4 16.6(16) 1_655 . . . ?
Na1 O1 C1 C2 -161.9(7) 1_655 . . . ?
Na1 O2 C4 O5 12.6(11) 3_645 . . . ?
Na1 O2 C4 C3 -169.4(5) 3_645 . . . ?
Na1 O4 C1 O1 180.0(5) 3_655 . . . ?
Na1 O4 C1 C2 -1.5(11) 3_655 . . . ?
Na1 O6 C5 O3 170.8(10) . . . . ?
Na1 O6 C5 C6 -10(2) . . . . ?
O2 C4 C3 N1 33.0(11) . . . . ?
O5 C4 C3 N1 -149.0(7) . . . . ?
N1 C2 C1 O1 -31.5(10) . . . . ?
N1 C2 C1 O4 149.8(7) . . . . ?
N1 C6 C5 O3 6.3(11) . . . . ?
N1 C6 C5 O6 -173.4(8) . . . . ?
C2 N1 C3 C4 -156.7(7) . . . . ?
C2 N1 C6 C5 110.4(8) . . . . ?
C3 N1 C2 C1 151.8(7) . . . . ?
C3 N1 C6 C5 -120.2(7) . . . . ?
C6 N1 C2 C1 -80.5(8) . . . . ?
C6 N1 C3 C4 75.5(9) . . . . ?
